data_4324591
loop_
_publ_author_name
'Emanuela Guido'
'Giuseppina D'Amico'
'Nino Russo'
'Emilia Sicilia'
'Silvia Rizzato'
'Alberto Albinati'
'Andrea Romeo'
'M. Rosaria Plutino'
'Raffaello Romeo'

_publ_contact_author_address
;
 ISMN - CNR
 Unita' di Messina - Sezione di Palermo
 c/0 Dipartimento CICACF 
 Universita' di Messina
 Salita Sperone,31
 Vill. S. Agata - 98166 Messina,
 Italy
;
_publ_contact_author_email rosaria.plutino@pa.ismn.cnr.it
_publ_contact_author_name 'R. Plutino'
_publ_section_title
;
 Mechanistic Insight into Protonolysis and Cis-Trans Isomerization of
 Benzylplatinum(II) Complexes Assisted by Weak Ligand-to-Metal
 Interactions. A Combined Kinetic and DFT Study
;
_journal_name_full 'Inorganic Chemistry'
_journal_page_first 2224
_journal_page_last 2239
_journal_paper_doi 10.1021/ic101879s
_journal_volume 50
_journal_year 2011
_chemical_formula_sum 'C26 H42 Cl2 P2 Pt'
_chemical_formula_weight 682.53
_chemical_name_common cis-[Pt(CH2C6H4Cl)2(PEt3)2]
_space_group_IT_number 9
_symmetry_cell_setting monoclinic
_symmetry_space_group_name_Hall 'C -2yc'
_symmetry_space_group_name_H-M 'C 1 c 1'
_atom_sites_solution_hydrogens geom
_atom_sites_solution_primary direct
_atom_sites_solution_secondary difmap
_audit_conform_dict_version 2.4
_audit_creation_method 'WinGX routine CIF_UPDATE'
_cell_angle_alpha 90.00
_cell_angle_beta 120.802(2)
_cell_angle_gamma 90.00
_cell_formula_units_Z 4
_cell_length_a 12.5916(13)
_cell_length_b 31.223(3)
_cell_length_c 8.4416(9)
_cell_measurement_reflns_used 948
_cell_measurement_temperature 295(2)
_cell_measurement_theta_max 25.96
_cell_measurement_theta_min 2.53
_cell_volume 2850.7(5)
_computing_cell_refinement 'SAINTPLUS  (Bruker AXS, 1999)'
_computing_data_collection 'SMART      (Bruker AXS, 2001)'
_computing_data_reduction 'SAINTPLUS  (Bruker AXS, 1999)'
_computing_molecular_graphics 'ORTEP for Windows v1.074 (L.J. Farrugia 1997)'
_computing_publication_material 'WinGX v1.64.05(L.J. Farrugia,J. Appl. Cryst.,1999,32, 837)'
_computing_structure_refinement 'SHELXL-97 (Acta Cryst.,2008,A64,112)'
_computing_structure_solution 'SHELXS-97 (Sheldrick, 1990)'
_diffrn_ambient_temperature 295(2)
_diffrn_measured_fraction_theta_full 0.999
_diffrn_measured_fraction_theta_max 0.999
_diffrn_measurement_device_type 'Bruker SMART CCD'
_diffrn_measurement_method 'phi and omega scans'
_diffrn_radiation_monochromator graphite
_diffrn_radiation_source 'fine-focus sealed tube'
_diffrn_radiation_type MoK\a
_diffrn_radiation_wavelength 0.71073
_diffrn_reflns_av_R_equivalents 0.0286
_diffrn_reflns_av_sigmaI/netI 0.0389
_diffrn_reflns_limit_h_max 15
_diffrn_reflns_limit_h_min -15
_diffrn_reflns_limit_k_max 38
_diffrn_reflns_limit_k_min -38
_diffrn_reflns_limit_l_max 10
_diffrn_reflns_limit_l_min -10
_diffrn_reflns_number 12487
_diffrn_reflns_theta_full 26.02
_diffrn_reflns_theta_max 26.02
_diffrn_reflns_theta_min 1.99
_exptl_absorpt_coefficient_mu 5.234
_exptl_absorpt_correction_T_max 1.00000
_exptl_absorpt_correction_T_min 0.59436
_exptl_absorpt_correction_type empirical
_exptl_absorpt_process_details 'Sadabs 2.01 (Bruker AXS, 1999)'
_exptl_crystal_colour 'ligth yellow'
_exptl_crystal_density_diffrn 1.590
_exptl_crystal_description needle
_exptl_crystal_F_000 1360
_exptl_crystal_size_max 0.4
_exptl_crystal_size_mid 0.08
_exptl_crystal_size_min 0.03
_refine_diff_density_max 1.322
_refine_diff_density_min -0.494
_refine_diff_density_rms 0.097
_refine_ls_abs_structure_details 'Flack H D (1983), Acta Cryst. A39, 876-881'
_refine_ls_abs_structure_Flack -0.009(7)
_refine_ls_extinction_method none
_refine_ls_goodness_of_fit_ref 1.047
_refine_ls_hydrogen_treatment constr
_refine_ls_matrix_type full
_refine_ls_number_parameters 280
_refine_ls_number_reflns 5573
_refine_ls_number_restraints 2
_refine_ls_restrained_S_all 1.047
_refine_ls_R_factor_all 0.0352
_refine_ls_R_factor_gt 0.0270
_refine_ls_shift/su_max 0.009
_refine_ls_shift/su_mean 0.001
_refine_ls_structure_factor_coef Fsqd
_refine_ls_weighting_details 'calc w=1/[\s^2^(Fo^2^)+(0.0346P)^2^+0.0000P] where P=(Fo^2^+2Fc^2^)/3'
_refine_ls_weighting_scheme calc
_refine_ls_wR_factor_gt 0.0601
_refine_ls_wR_factor_ref 0.0645
_reflns_number_gt 5000
_reflns_number_total 5573
_reflns_threshold_expression >2sigma(I)
_cod_data_source_file ic101879s_si_002_1.cif
_cod_data_source_block rom24
_cod_original_cell_volume 2850.6(5)
_cod_database_code 4324591

loop_
_symmetry_equiv_pos_as_xyz
'x, y, z'
'x, -y, z+1/2'
'x+1/2, y+1/2, z'
'x+1/2, -y+1/2, z+1/2'

loop_
_atom_site_label
_atom_site_type_symbol
_atom_site_fract_x
_atom_site_fract_y
_atom_site_fract_z
_atom_site_U_iso_or_equiv
_atom_site_adp_type
_atom_site_occupancy
_atom_site_symmetry_multiplicity
_atom_site_calc_flag
_atom_site_refinement_flags
Pt Pt 0.37711(3) 0.122358(5) 0.81090(3) 0.03479(6) Uani 1 1 d .
C1 C 0.4995(7) 0.1334(2) 0.7121(9) 0.0461(15) Uani 1 1 d .
H1A H 0.4503 0.1393 0.5809 0.055 Uiso 1 1 calc R
H1B H 0.5471 0.1590 0.7714 0.055 Uiso 1 1 calc R
C2 C 0.5889(6) 0.0978(2) 0.7407(8) 0.0429(14) Uani 1 1 d .
C3 C 0.6879(6) 0.1053(2) 0.7180(10) 0.0562(17) Uani 1 1 d .
H3 H 0.6994 0.1328 0.6869 0.067 Uiso 1 1 calc R
C4 C 0.7704(6) 0.0740(3) 0.7394(11) 0.067(2) Uani 1 1 d .
H4 H 0.8341 0.0800 0.7175 0.081 Uiso 1 1 calc R
C5 C 0.7588(6) 0.0337(2) 0.7929(10) 0.0587(18) Uani 1 1 d .
C6 C 0.6621(8) 0.0247(2) 0.8161(12) 0.071(2) Uani 1 1 d .
H6 H 0.6521 -0.0029 0.8478 0.085 Uiso 1 1 calc R
C7 C 0.5783(8) 0.0565(3) 0.7928(12) 0.061(2) Uani 1 1 d .
H7 H 0.5138 0.0501 0.8124 0.074 Uiso 1 1 calc R
Cl1 Cl 0.8670(3) -0.00596(7) 0.8289(5) 0.0954(9) Uani 1 1 d .
C8 C 0.2654(7) 0.0946(2) 0.5483(8) 0.0488(15) Uani 1 1 d .
H8A H 0.3178 0.0852 0.5017 0.059 Uiso 1 1 calc R
H8B H 0.2247 0.0695 0.5605 0.059 Uiso 1 1 calc R
C9 C 0.1693(6) 0.1246(2) 0.4112(9) 0.0465(15) Uani 1 1 d .
C10 C 0.0509(8) 0.1111(3) 0.2878(11) 0.056(2) Uani 1 1 d .
H10 H 0.0308 0.0826 0.2912 0.067 Uiso 1 1 calc R
C11 C -0.0395(7) 0.1378(3) 0.1591(11) 0.0641(19) Uani 1 1 d .
H11 H -0.1189 0.1275 0.0797 0.077 Uiso 1 1 calc R
C12 C -0.0111(7) 0.1795(3) 0.1498(10) 0.0611(19) Uani 1 1 d .
C13 C 0.1046(7) 0.1948(2) 0.2681(10) 0.0595(18) Uani 1 1 d .
H13 H 0.1234 0.2234 0.2617 0.071 Uiso 1 1 calc R
C14 C 0.1938(7) 0.1679(2) 0.3971(9) 0.0518(16) Uani 1 1 d .
H14 H 0.2724 0.1787 0.4771 0.062 Uiso 1 1 calc R
Cl2 Cl -0.1241(2) 0.21349(9) -0.0149(3) 0.0977(8) Uani 1 1 d .
P1 P 0.23792(16) 0.10330(6) 0.8976(2) 0.0369(3) Uani 1 1 d .
C21 C 0.1220(6) 0.0622(2) 0.7599(11) 0.0485(17) Uani 1 1 d .
H21A H 0.0611 0.0612 0.7977 0.058 Uiso 1 1 calc R
H21B H 0.0796 0.0707 0.6313 0.058 Uiso 1 1 calc R
C22 C 0.1743(9) 0.0177(2) 0.7767(11) 0.073(2) Uani 1 1 d .
H22A H 0.1085 -0.0018 0.7016 0.109 Uiso 1 1 calc R
H22B H 0.2147 0.0086 0.9031 0.109 Uiso 1 1 calc R
H22C H 0.2330 0.0181 0.7361 0.109 Uiso 1 1 calc R
C23 C 0.1372(7) 0.1456(2) 0.8956(9) 0.0528(17) Uani 1 1 d .
H23A H 0.0917 0.1346 0.9510 0.063 Uiso 1 1 calc R
H23B H 0.1885 0.1690 0.9725 0.063 Uiso 1 1 calc R
C24 C 0.0447(8) 0.1636(3) 0.7056(12) 0.075(2) Uani 1 1 d .
H24A H -0.0037 0.1856 0.7180 0.113 Uiso 1 1 calc R
H24B H -0.0089 0.1410 0.6290 0.113 Uiso 1 1 calc R
H24C H 0.0884 0.1754 0.6501 0.113 Uiso 1 1 calc R
C25 C 0.3020(6) 0.0824(2) 1.1337(9) 0.0502(16) Uani 1 1 d .
H25A H 0.3240 0.1067 1.2168 0.060 Uiso 1 1 calc R
H25B H 0.2372 0.0668 1.1385 0.060 Uiso 1 1 calc R
C26 C 0.4126(7) 0.0538(3) 1.2055(11) 0.068(2) Uani 1 1 d .
H26A H 0.4380 0.0451 1.3290 0.101 Uiso 1 1 calc R
H26B H 0.4790 0.0690 1.2057 0.101 Uiso 1 1 calc R
H26C H 0.3918 0.0290 1.1280 0.101 Uiso 1 1 calc R
P2 P 0.50805(15) 0.16474(5) 1.0579(2) 0.0400(3) Uani 1 1 d .
C31 C 0.4925(7) 0.1726(2) 1.2596(8) 0.0512(16) Uani 1 1 d .
H31A H 0.4075 0.1806 1.2164 0.061 Uiso 1 1 calc R
H31B H 0.5071 0.1453 1.3223 0.061 Uiso 1 1 calc R
C32 C 0.5774(9) 0.2062(2) 1.4022(10) 0.077(2) Uani 1 1 d .
H32A H 0.5606 0.2074 1.5009 0.116 Uiso 1 1 calc R
H32B H 0.5624 0.2337 1.3441 0.116 Uiso 1 1 calc R
H32C H 0.6622 0.1982 1.4506 0.116 Uiso 1 1 calc R
C33 C 0.6744(6) 0.1531(2) 1.1623(10) 0.0566(17) Uani 1 1 d .
H33A H 0.6952 0.1537 1.0664 0.068 Uiso 1 1 calc R
H33B H 0.7215 0.1755 1.2502 0.068 Uiso 1 1 calc R
C34 C 0.7121(8) 0.1105(3) 1.2588(14) 0.071(2) Uani 1 1 d .
H34A H 0.7991 0.1063 1.3085 0.107 Uiso 1 1 calc R
H34B H 0.6667 0.0881 1.1726 0.107 Uiso 1 1 calc R
H34C H 0.6948 0.1101 1.3571 0.107 Uiso 1 1 calc R
C35 C 0.4991(7) 0.21944(19) 0.9752(9) 0.0507(16) Uani 1 1 d .
H35A H 0.5615 0.2368 1.0749 0.061 Uiso 1 1 calc R
H35B H 0.5174 0.2192 0.8767 0.061 Uiso 1 1 calc R
C36 C 0.3728(8) 0.2397(2) 0.9047(12) 0.075(2) Uani 1 1 d .
H36A H 0.3726 0.2682 0.8623 0.112 Uiso 1 1 calc R
H36B H 0.3551 0.2407 1.0026 0.112 Uiso 1 1 calc R
H36C H 0.3108 0.2229 0.8047 0.112 Uiso 1 1 calc R

loop_
_atom_site_aniso_label
_atom_site_aniso_U_11
_atom_site_aniso_U_22
_atom_site_aniso_U_33
_atom_site_aniso_U_23
_atom_site_aniso_U_13
_atom_site_aniso_U_12
Pt 0.04128(10) 0.03465(10) 0.03584(10) 0.00072(17) 0.02508(8) 0.00125(17)
C1 0.062(4) 0.039(4) 0.052(4) 0.003(3) 0.040(3) 0.002(3)
C2 0.037(3) 0.061(4) 0.035(3) -0.005(3) 0.022(3) 0.000(3)
C3 0.050(4) 0.057(4) 0.063(4) 0.009(3) 0.030(4) 0.002(3)
C4 0.036(4) 0.091(6) 0.076(5) 0.009(4) 0.031(4) 0.004(4)
C5 0.043(4) 0.062(4) 0.063(4) -0.010(3) 0.022(3) 0.005(3)
C6 0.064(5) 0.049(4) 0.106(7) 0.005(4) 0.048(5) 0.004(4)
C7 0.056(5) 0.056(5) 0.086(6) -0.001(4) 0.046(5) -0.006(4)
Cl1 0.0657(14) 0.0839(13) 0.125(2) -0.0021(18) 0.0405(12) 0.0277(15)
C8 0.066(4) 0.044(4) 0.039(3) -0.009(3) 0.029(3) 0.001(3)
C9 0.054(4) 0.053(4) 0.040(3) -0.005(3) 0.030(3) -0.001(3)
C10 0.059(5) 0.066(5) 0.050(5) -0.007(4) 0.033(4) -0.007(4)
C11 0.043(4) 0.095(6) 0.062(5) -0.006(4) 0.032(4) -0.004(4)
C12 0.051(4) 0.080(5) 0.052(4) 0.009(4) 0.027(4) 0.019(4)
C13 0.074(5) 0.053(4) 0.056(4) 0.003(3) 0.037(4) 0.010(4)
C14 0.055(4) 0.058(4) 0.041(4) -0.005(3) 0.023(3) 0.002(3)
Cl2 0.0746(15) 0.126(2) 0.0838(16) 0.0357(14) 0.0340(13) 0.0418(14)
P1 0.0410(9) 0.0355(9) 0.0415(8) -0.0004(7) 0.0263(7) 0.0001(7)
C21 0.047(4) 0.042(4) 0.058(4) -0.006(3) 0.028(3) -0.009(3)
C22 0.097(6) 0.038(4) 0.074(5) 0.001(3) 0.037(5) -0.008(4)
C23 0.073(5) 0.043(4) 0.066(4) -0.006(3) 0.052(4) 0.003(3)
C24 0.080(6) 0.061(5) 0.093(6) 0.014(4) 0.050(5) 0.031(4)
C25 0.066(4) 0.049(4) 0.048(4) 0.002(3) 0.037(3) -0.008(3)
C26 0.062(5) 0.071(5) 0.064(5) 0.021(4) 0.028(4) 0.003(4)
P2 0.0424(8) 0.0344(8) 0.0461(9) 0.0009(6) 0.0248(7) -0.0029(6)
C31 0.064(4) 0.051(4) 0.041(4) 0.000(3) 0.029(3) -0.003(3)
C32 0.114(7) 0.056(5) 0.055(5) -0.015(3) 0.040(5) -0.019(5)
C33 0.046(4) 0.055(4) 0.065(4) -0.003(3) 0.026(3) -0.008(3)
C34 0.055(5) 0.077(6) 0.076(6) 0.004(5) 0.029(5) 0.012(4)
C35 0.067(4) 0.037(3) 0.054(4) -0.003(3) 0.035(4) -0.001(3)
C36 0.084(6) 0.046(4) 0.084(6) 0.013(4) 0.035(5) 0.015(4)

loop_
_atom_type_symbol
_atom_type_description
_atom_type_scat_dispersion_real
_atom_type_scat_dispersion_imag
_atom_type_scat_source
C C 0.0033 0.0016 'International Tables Vol C Tables 4.2.6.8 and 6.1.1.4'
H H 0.0000 0.0000 'International Tables Vol C Tables 4.2.6.8 and 6.1.1.4'
P P 0.1023 0.0942 'International Tables Vol C Tables 4.2.6.8 and 6.1.1.4'
Cl Cl 0.1484 0.1585 'International Tables Vol C Tables 4.2.6.8 and 6.1.1.4'
Pt Pt -1.7033 8.3905 'International Tables Vol C Tables 4.2.6.8 and 6.1.1.4'

loop_
_geom_angle_atom_site_label_1
_geom_angle_atom_site_label_2
_geom_angle_atom_site_label_3
_geom_angle
C8 Pt C1 83.2(3)
C8 Pt P1 91.2(2)
C1 Pt P1 173.4(2)
C8 Pt P2 166.20(19)
C1 Pt P2 86.3(2)
P1 Pt P2 99.78(6)
C2 C1 Pt 116.7(5)
C3 C2 C7 116.2(7)
C3 C2 C1 120.5(6)
C7 C2 C1 123.2(7)
C4 C3 C2 122.7(7)
C5 C4 C3 119.9(7)
C6 C5 C4 119.6(7)
C6 C5 Cl1 120.2(6)
C4 C5 Cl1 120.2(6)
C5 C6 C7 120.2(7)
C6 C7 C2 121.3(8)
C9 C8 Pt 113.3(4)
C10 C9 C14 115.4(7)
C10 C9 C8 121.8(6)
C14 C9 C8 122.7(6)
C9 C10 C11 123.2(8)
C12 C11 C10 119.2(8)
C11 C12 C13 120.5(7)
C11 C12 Cl2 119.7(6)
C13 C12 Cl2 119.9(6)
C12 C13 C14 119.8(7)
C13 C14 C9 121.9(7)
C23 P1 C21 100.1(3)
C23 P1 C25 100.5(3)
C21 P1 C25 101.7(3)
C23 P1 Pt 116.7(2)
C21 P1 Pt 117.9(3)
C25 P1 Pt 116.9(2)
C22 C21 P1 114.4(5)
C24 C23 P1 115.3(5)
C26 C25 P1 116.7(5)
C31 P2 C35 102.4(3)
C31 P2 C33 102.6(3)
C35 P2 C33 101.5(3)
C31 P2 Pt 123.6(2)
C35 P2 Pt 108.4(2)
C33 P2 Pt 115.5(2)
C32 C31 P2 117.2(5)
C34 C33 P2 113.6(5)
C36 C35 P2 112.7(5)

loop_
_geom_bond_atom_site_label_1
_geom_bond_atom_site_label_2
_geom_bond_distance
Pt C8 2.110(6)
Pt C1 2.123(6)
Pt P1 2.2967(18)
Pt P2 2.3014(16)
C1 C2 1.510(9)
C2 C3 1.374(9)
C2 C7 1.391(11)
C3 C4 1.370(10)
C4 C5 1.367(10)
C5 C6 1.358(11)
C5 Cl1 1.750(7)
C6 C7 1.389(12)
C8 C9 1.499(9)
C9 C10 1.376(11)
C9 C14 1.407(9)
C10 C11 1.381(12)
C11 C12 1.362(11)
C12 C13 1.364(11)
C12 Cl2 1.749(7)
C13 C14 1.379(10)
P1 C23 1.826(6)
P1 C21 1.841(7)
P1 C25 1.844(6)
C21 C22 1.513(11)
C23 C24 1.526(10)
C25 C26 1.497(10)
P2 C31 1.827(6)
P2 C35 1.827(6)
P2 C33 1.845(7)
C31 C32 1.540(9)
C33 C34 1.503(11)
C35 C36 1.522(10)

loop_
_geom_torsion_atom_site_label_1
_geom_torsion_atom_site_label_2
_geom_torsion_atom_site_label_3
_geom_torsion_atom_site_label_4
_geom_torsion
C8 Pt C1 C2 -87.4(5)
P1 Pt C1 C2 -55(2)
P2 Pt C1 C2 101.5(5)
Pt C1 C2 C3 -166.0(5)
Pt C1 C2 C7 13.1(9)
C7 C2 C3 C4 2.0(11)
C1 C2 C3 C4 -178.9(7)
C2 C3 C4 C5 -2.8(12)
C3 C4 C5 C6 3.0(12)
C3 C4 C5 Cl1 -177.6(6)
C4 C5 C6 C7 -2.5(13)
Cl1 C5 C6 C7 178.1(7)
C5 C6 C7 C2 1.7(13)
C3 C2 C7 C6 -1.4(12)
C1 C2 C7 C6 179.5(7)
C1 Pt C8 C9 -96.5(5)
P1 Pt C8 C9 87.0(5)
P2 Pt C8 C9 -56.1(11)
Pt C8 C9 C10 -139.5(6)
Pt C8 C9 C14 41.7(8)
C14 C9 C10 C11 -0.7(10)
C8 C9 C10 C11 -179.6(6)
C9 C10 C11 C12 1.2(11)
C10 C11 C12 C13 -1.0(11)
C10 C11 C12 Cl2 179.0(6)
C11 C12 C13 C14 0.4(11)
Cl2 C12 C13 C14 -179.6(5)
C12 C13 C14 C9 0.1(11)
C10 C9 C14 C13 0.1(10)
C8 C9 C14 C13 178.9(6)
C8 Pt P1 C23 -102.4(3)
C1 Pt P1 C23 -135.0(17)
P2 Pt P1 C23 69.2(3)
C8 Pt P1 C21 16.8(3)
C1 Pt P1 C21 -15.7(18)
P2 Pt P1 C21 -171.5(3)
C8 Pt P1 C25 138.6(3)
C1 Pt P1 C25 106.0(17)
P2 Pt P1 C25 -49.8(2)
C23 P1 C21 C22 -163.7(6)
C25 P1 C21 C22 -60.6(6)
Pt P1 C21 C22 68.7(6)
C21 P1 C23 C24 -62.2(6)
C25 P1 C23 C24 -166.3(6)
Pt P1 C23 C24 66.2(6)
C23 P1 C25 C26 -165.8(5)
C21 P1 C25 C26 91.4(6)
Pt P1 C25 C26 -38.5(6)
C8 Pt P2 C31 146.5(8)
C1 Pt P2 C31 -173.3(3)
P1 Pt P2 C31 4.0(3)
C8 Pt P2 C35 27.0(8)
C1 Pt P2 C35 67.2(3)
P1 Pt P2 C35 -115.5(2)
C8 Pt P2 C33 -86.1(8)
C1 Pt P2 C33 -45.9(3)
P1 Pt P2 C33 131.4(3)
C35 P2 C31 C32 -50.4(6)
C33 P2 C31 C32 54.5(6)
Pt P2 C31 C32 -172.7(5)
C31 P2 C33 C34 69.2(7)
C35 P2 C33 C34 174.9(6)
Pt P2 C33 C34 -68.1(7)
C31 P2 C35 C36 -66.2(6)
C33 P2 C35 C36 -172.0(6)
Pt P2 C35 C36 65.9(5)
